data_1552226
loop_
_publ_author_name
'Zhao, Na'
'Li, Yan'
'Yang, Weiyao'
'Zhuang, Jiabao'
'Li, Yue'
'Li, Nan'

_publ_section_title
;
 Multifunctional pyrazoline based AIEgens: real-time tracking and specific
 protein &#x201C;fishing&#x201D; of lipid droplets
;
_journal_name_full 'Chemical Science'
_journal_paper_doi 10.1039/C9SC03111A
_journal_year 2019
_chemical_formula_moiety 'C22 H15 F5 N2'
_chemical_formula_sum 'C22 H15 F5 N2'
_chemical_formula_weight 402.36
_space_group_crystal_system triclinic
_space_group_IT_number 2
_space_group_name_Hall '-P 1'
_space_group_name_H-M_alt 'P -1'
_symmetry_space_group_name_Hall '-P 1'
_symmetry_space_group_name_H-M 'P -1'
_atom_sites_solution_hydrogens geom
_atom_sites_solution_primary direct
_audit_creation_date 2019-02-27
_audit_creation_method
;
Olex2 1.2
(compiled 2018.05.29 svn.r3508 for OlexSys, GUI svn.r5506)
;
_audit_update_record
;
2019-05-20 deposited with the CCDC.    2019-08-14 downloaded from the CCDC.
;
_cell_angle_alpha 100.865(3)
_cell_angle_beta 91.711(3)
_cell_angle_gamma 103.357(3)
_cell_formula_units_Z 4
_cell_length_a 11.1225(4)
_cell_length_b 12.8307(5)
_cell_length_c 13.8928(5)
_cell_measurement_reflns_used 12472
_cell_measurement_temperature 298
_cell_measurement_theta_max 71.7230
_cell_measurement_theta_min 4.0900
_cell_volume 1888.83(13)
_computing_cell_refinement 'CrysAlisPro 1.171.38.46 (Rigaku OD, 2015)'
_computing_data_collection 'CrysAlisPro 1.171.38.46 (Rigaku OD, 2015)'
_computing_data_reduction 'CrysAlisPro 1.171.38.46 (Rigaku OD, 2015)'
_computing_molecular_graphics 'Olex2 (Dolomanov et al., 2009)'
_computing_publication_material 'Olex2 (Dolomanov et al., 2009)'
_computing_structure_refinement 'ShelXL (Sheldrick, 2015)'
_computing_structure_solution 'ShelXS (Sheldrick, 2008)'
_diffrn_ambient_temperature 298
_diffrn_detector 'CCD plate'
_diffrn_detector_area_resol_mean 16.0356
_diffrn_detector_type Eos
_diffrn_measured_fraction_theta_full 0.999
_diffrn_measured_fraction_theta_max 0.988
_diffrn_measurement_details
;
List of Runs (angles in degrees, time in seconds):

  # Type    Start    End  Width  t~exp~   \w     \q     \k     \f   Frames
#--------------------------------------------------------------------------
  1  \w      7.00 107.00   1.00    1.00    --   35.91  19.00 -60.00  100
  2  \w     -4.00  75.00   1.00    1.00    --   35.91 -99.00 -30.00   79
  3  \w      9.00 103.00   1.00    1.00    --   35.91  77.00 -90.00   94
  4  \w     56.00 108.00   1.00    1.00    --   35.91 179.00-120.00   52
  5  \w    -35.00  65.00   1.00    1.00    --   35.91 -19.00  90.00  100
  6  \w     53.00 108.00   1.00    1.00    --   35.91-179.00 -60.00   55
  7  \w     -4.00  75.00   1.00    1.00    --   35.91 -99.00 150.00   79
  8  \w    -31.00  53.00   1.00    1.00    --   35.91 -57.00-120.00   84
  9  \w     -4.00  75.00   1.00    1.00    --   35.91 -99.00 120.00   79
 10  \w     56.00 108.00   1.00    1.00    --   35.91 179.00  60.00   52
 11  \w    -31.00  53.00   1.00    1.00    --   35.91 -57.00   0.00   84
 12  \w     87.00 178.00   1.00    1.00    --  108.00  30.00   0.00   91
 13  \w     41.00 125.00   1.00    1.00    --  108.00 -59.00-150.00   84
 14  \w     39.00 109.00   1.00    1.00    --  108.00 -94.00-180.00   70
 15  \w     40.00 125.00   1.00    1.00    --  108.00 -45.00 120.00   85
 16  \w     39.00 109.00   1.00    1.00    --  108.00 -94.00   0.00   70
 17  \w     40.00 125.00   1.00    1.00    --  108.00 -45.00 -30.00   85
 18  \w     40.00 125.00   1.00    1.00    --  108.00 -45.00-150.00   85
 19  \w     90.00 175.00   1.00    1.00    --  108.00  61.00 150.00   85
 20  \w     38.00 116.00   1.00    1.00    --  108.00-111.00 120.00   78
 21  \w     40.00 125.00   1.00    1.00    --  108.00 -45.00  30.00   85
 22  \w     38.00 116.00   1.00    1.00    --  108.00-111.00 -60.00   78
 23  \w     39.00 109.00   1.00    1.00    --  108.00 -94.00 120.00   70
 24  \w     39.00 177.00   1.00    1.00    --  108.00   0.00 -30.00  138
 25  \w     19.00 103.00   1.00    1.00    --   35.91  57.00-120.00   84
 26  \w      7.00 107.00   1.00    1.00    --   35.91  19.00-180.00  100
 27  \w      9.00 103.00   1.00    1.00    --   35.91  77.00 120.00   94
 28  \w     19.00 103.00   1.00    1.00    --   35.91  57.00  90.00   84
 29  \w      9.00 103.00   1.00    1.00    --   35.91  77.00  30.00   94
 30  \w      9.00 103.00   1.00    1.00    --   35.91  77.00-180.00   94
 31  \w     19.00 103.00   1.00    1.00    --   35.91  57.00  30.00   84
 32  \w     19.00 103.00   1.00    1.00    --   35.91  57.00 -30.00   84
 33  \w      9.00 103.00   1.00    1.00    --   35.91  77.00 -30.00   94
 34  \w     -4.00  75.00   1.00    1.00    --   35.91 -99.00-150.00   79
 35  \w     91.00 176.00   1.00    1.00    --  108.00  45.00 120.00   85
 36  \w     91.00 176.00   1.00    1.00    --  108.00  45.00  30.00   85
 37  \w     87.00 178.00   1.00    1.00    --  108.00  30.00-150.00   91
 38  \w     81.00 176.00   1.00    1.00    --  108.00  77.00 -90.00   95
 39  \w     87.00 178.00   1.00    1.00    --  108.00  30.00  90.00   91
 40  \w     81.00 176.00   1.00    1.00    --  108.00  77.00  30.00   95
 41  \w     81.00 176.00   1.00    1.00    --  108.00  77.00 -60.00   95
 42  \w     81.00 176.00   1.00    1.00    --  108.00  77.00-120.00   95
 43  \w     81.00 176.00   1.00    1.00    --  108.00  77.00 120.00   95
 44  \w     81.00 176.00   1.00    1.00    --  108.00  77.00-150.00   95
 45  \w      9.00 103.00   1.00    1.00    --   35.91  77.00  60.00   94
 46  \w     17.00 105.00   1.00    1.00    --   35.91  37.00 -30.00   88
 47  \w     19.00 103.00   1.00    1.00    --   35.91  57.00 -60.00   84
 48  \w     17.00 105.00   1.00    1.00    --   35.91  37.00-150.00   88
;
_diffrn_measurement_device 'four-circle diffractometer'
_diffrn_measurement_device_type 'Xcalibur, Eos, Gemini'
_diffrn_measurement_method '\w scans'
_diffrn_orient_matrix_type 'CrysAlisPro convention (1999,Acta A55,543-557)'
_diffrn_orient_matrix_UB_11 -0.0471714000
_diffrn_orient_matrix_UB_12 0.1007823000
_diffrn_orient_matrix_UB_13 -0.0127745000
_diffrn_orient_matrix_UB_21 -0.0927513000
_diffrn_orient_matrix_UB_22 -0.0216866000
_diffrn_orient_matrix_UB_23 0.0782955000
_diffrn_orient_matrix_UB_31 0.0977681000
_diffrn_orient_matrix_UB_32 0.0724043000
_diffrn_orient_matrix_UB_33 0.0808193000
_diffrn_radiation_monochromator graphite
_diffrn_radiation_probe x-ray
_diffrn_radiation_type CuK\a
_diffrn_radiation_wavelength 1.54184
_diffrn_reflns_av_R_equivalents 0.0375
_diffrn_reflns_av_unetI/netI 0.0239
_diffrn_reflns_Laue_measured_fraction_full 0.999
_diffrn_reflns_Laue_measured_fraction_max 0.988
_diffrn_reflns_limit_h_max 13
_diffrn_reflns_limit_h_min -13
_diffrn_reflns_limit_k_max 15
_diffrn_reflns_limit_k_min -15
_diffrn_reflns_limit_l_max 17
_diffrn_reflns_limit_l_min -17
_diffrn_reflns_number 34588
_diffrn_reflns_point_group_measured_fraction_full 0.999
_diffrn_reflns_point_group_measured_fraction_max 0.988
_diffrn_reflns_theta_full 67.684
_diffrn_reflns_theta_max 71.740
_diffrn_reflns_theta_min 4.097
_diffrn_source 'fine-focus sealed X-ray tube'
_diffrn_source_type 'Enhance (Cu) X-ray Source'
_exptl_absorpt_coefficient_mu 1.022
_exptl_absorpt_correction_T_max 1.00000
_exptl_absorpt_correction_T_min 0.39403
_exptl_absorpt_correction_type multi-scan
_exptl_absorpt_process_details
;
CrysAlisPro 1.171.38.46 (Rigaku Oxford Diffraction, 2015)
Empirical absorption correction using spherical harmonics,
 implemented in SCALE3 ABSPACK scaling algorithm.
;
_exptl_crystal_colour 'clear light colourless'
_exptl_crystal_colour_lustre clear
_exptl_crystal_colour_modifier light
_exptl_crystal_colour_primary colourless
_exptl_crystal_density_diffrn 1.415
_exptl_crystal_description block
_exptl_crystal_F_000 824
_refine_diff_density_max 0.228
_refine_diff_density_min -0.313
_refine_diff_density_rms 0.060
_refine_ls_extinction_method none
_refine_ls_goodness_of_fit_ref 1.045
_refine_ls_hydrogen_treatment constr
_refine_ls_matrix_type full
_refine_ls_number_parameters 525
_refine_ls_number_reflns 7310
_refine_ls_number_restraints 0
_refine_ls_restrained_S_all 1.045
_refine_ls_R_factor_all 0.0725
_refine_ls_R_factor_gt 0.0614
_refine_ls_shift/su_max 0.000
_refine_ls_shift/su_mean 0.000
_refine_ls_structure_factor_coef Fsqd
_refine_ls_weighting_details 'w=1/[\s^2^(Fo^2^)+(0.0983P)^2^+0.4424P] where P=(Fo^2^+2Fc^2^)/3'
_refine_ls_weighting_scheme calc
_refine_ls_wR_factor_gt 0.1672
_refine_ls_wR_factor_ref 0.1799
_reflns_Friedel_coverage 0.000
_reflns_number_gt 5870
_reflns_number_total 7310
_reflns_threshold_expression 'I > 2\s(I)'
_cod_data_source_file c9sc03111a2.cif
_cod_data_source_block exp_15640
_cod_depositor_comments
;

2022-04-26
Z value and formula fixed to values more according to usual
chemical conventions.                 miguel
;
_cod_original_formula_sum 'C44 H30 F10 N4'
_cod_original_formula_weight 804.72
_cod_original_formula_moiety '2(C22 H15 F5 N2)'
_cod_original_formula_units_Z 2
_cod_original_cell_volume 1888.83(12)
_cod_database_code 1552226
_shelx_shelxl_version_number 2018/3
_shelx_space_group_comment
;
The symmetry employed for this shelxl refinement is uniquely defined
by the following loop, which should always be used as a source of
symmetry information in preference to the above space-group names.
They are only intended as comments.
;
_reflns_odcompleteness_completeness 99.93
_reflns_odcompleteness_iscentric 1
_reflns_odcompleteness_theta 66.97
_olex2_refinement_description
;
1. Fixed Uiso
 At 1.2 times of:
  All C(H) groups, All C(H,H) groups
 At 1.5 times of:
  All C(H,H,H) groups
2.a Ternary CH refined with riding coordinates:
 C12(H12), C38(H38)
2.b Secondary CH2 refined with riding coordinates:
 C19(H19A,H19B), C41(H41A,H41B)
2.c Aromatic/amide H refined with riding coordinates:
 C11(H11), C15(H15), C16(H16), C17(H17), C24(H24), C25(H25), C29(H29),
 C32(H32), C34(H34), C36(H36), C39(H39), C40(H40), C42(H42), C47(H47), C48(H48),
  C56(H56), C57(H57), C58(H58)
2.d Idealised Me refined as rotating group:
 C26(H26A,H26B,H26C), C54(H54A,H54B,H54C)
;
_olex2_submission_special_instructions 'No special instructions were received'
_oxdiff_exptl_absorpt_empirical_details
;
Empirical correction (ABSPACK) includes:
- Absorption correction using spherical harmonics
- Frame scaling
;
_oxdiff_exptl_absorpt_empirical_full_max 1.676
_oxdiff_exptl_absorpt_empirical_full_min 0.673

loop_
_space_group_symop_operation_xyz
'x, y, z'
'-x, -y, -z'

loop_
_atom_site_label
_atom_site_type_symbol
_atom_site_fract_x
_atom_site_fract_y
_atom_site_fract_z
_atom_site_U_iso_or_equiv
_atom_site_adp_type
_atom_site_occupancy
_atom_site_site_symmetry_order
_atom_site_calc_flag
_atom_site_refinement_flags_posn
F1 F 0.29264(11) 0.35770(10) 0.11747(11) 0.0713(4) Uani 1 1 d .
F2 F -0.14211(11) 0.27051(10) 0.13689(11) 0.0741(4) Uani 1 1 d .
N3 N -0.01352(14) 0.12481(11) 0.15671(11) 0.0485(4) Uani 1 1 d .
N4 N 0.01465(14) 0.02570(11) 0.15711(12) 0.0488(4) Uani 1 1 d .
F5 F 0.28692(14) 0.55982(11) 0.10953(15) 0.1018(6) Uani 1 1 d .
C6 C -0.08748(16) -0.06504(13) 0.14828(13) 0.0444(4) Uani 1 1 d .
F7 F -0.14401(14) 0.47427(12) 0.13119(15) 0.0971(5) Uani 1 1 d .
C8 C 0.07585(18) 0.30341(14) 0.12910(13) 0.0484(4) Uani 1 1 d .
C9 C 0.21091(16) -0.03792(14) 0.15836(14) 0.0490(4) Uani 1 1 d .
C10 C -0.03334(19) 0.33872(15) 0.13163(16) 0.0553(5) Uani 1 1 d .
C11 C -0.20671(18) -0.05127(15) 0.16025(15) 0.0531(4) Uani 1 1 d .
H11 H -0.219991 0.018801 0.173922 0.064 Uiso 1 1 calc R
C12 C 0.13083(16) 0.01975(14) 0.10968(13) 0.0458(4) Uani 1 1 d .
H12 H 0.110324 -0.017640 0.040835 0.055 Uiso 1 1 calc R
C13 C 0.18235(19) 0.38256(16) 0.12091(15) 0.0554(5) Uani 1 1 d .
C14 C 0.08064(16) 0.19058(13) 0.13229(13) 0.0452(4) Uani 1 1 d .
C15 C -0.17151(18) -0.25927(15) 0.12148(15) 0.0538(5) Uani 1 1 d .
H15 H -0.158522 -0.329467 0.108946 0.065 Uiso 1 1 calc R
C16 C -0.30546(18) -0.14076(16) 0.15200(16) 0.0574(5) Uani 1 1 d .
H16 H -0.384578 -0.129667 0.160038 0.069 Uiso 1 1 calc R
C17 C -0.07051(17) -0.17100(14) 0.12880(15) 0.0516(4) Uani 1 1 d .
H17 H 0.008471 -0.182427 0.120734 0.062 Uiso 1 1 calc R
F18 F 0.06940(16) 0.62303(11) 0.11742(16) 0.1086(6) Uani 1 1 d .
C19 C 0.18986(17) 0.14138(14) 0.11348(15) 0.0493(4) Uani 1 1 d .
H19A H 0.254793 0.170631 0.166340 0.059 Uiso 1 1 calc R
H19B H 0.223433 0.153203 0.051712 0.059 Uiso 1 1 calc R
C20 C -0.29048(18) -0.24701(15) 0.13206(15) 0.0529(4) Uani 1 1 d .
C21 C 0.1811(2) 0.48834(16) 0.11679(18) 0.0671(6) Uani 1 1 d .
N22 N -0.4820(2) -0.42017(17) 0.36452(15) 0.0732(5) Uani 1 1 d .
C23 C 0.0718(2) 0.51987(17) 0.1209(2) 0.0730(6) Uani 1 1 d .
C24 C -0.7112(2) -0.67271(19) 0.37166(16) 0.0638(5) Uani 1 1 d .
H24 H -0.661008 -0.721675 0.370318 0.077 Uiso 1 1 calc R
C25 C 0.26288(19) -0.11454(17) 0.10071(19) 0.0631(5) Uani 1 1 d .
H25 H 0.249224 -0.127804 0.032649 0.076 Uiso 1 1 calc R
C26 C -0.3996(2) -0.34480(18) 0.1209(2) 0.0729(6) Uani 1 1 d .
H26A H -0.443134 -0.356561 0.057635 0.109 Uiso 1 1 calc GR
H26B H -0.454466 -0.331581 0.171433 0.109 Uiso 1 1 calc GR
H26C H -0.370539 -0.408393 0.126710 0.109 Uiso 1 1 calc GR
N27 N -0.53246(18) -0.52950(16) 0.35428(15) 0.0710(5) Uani 1 1 d .
C28 C -0.0355(2) 0.44482(17) 0.12837(19) 0.0668(6) Uani 1 1 d .
C29 C 0.2342(2) -0.0178(2) 0.25829(18) 0.0701(6) Uani 1 1 d .
H29 H 0.201864 0.034259 0.298142 0.084 Uiso 1 1 calc R
C30 C -0.44590(19) -0.69038(18) 0.29202(17) 0.0633(5) Uani 1 1 d .
C31 C -0.3629(2) -0.4026(2) 0.37503(16) 0.0721(6) Uani 1 1 d .
C32 C -0.8372(2) -0.7073(2) 0.38083(16) 0.0698(6) Uani 1 1 d .
H32 H -0.870023 -0.779501 0.385647 0.084 Uiso 1 1 calc R
C33 C -0.6594(2) -0.56498(19) 0.36445(15) 0.0618(5) Uani 1 1 d .
C34 C -0.4630(2) -0.6873(2) 0.19438(18) 0.0748(6) Uani 1 1 d .
H34 H -0.472437 -0.623523 0.175825 0.090 Uiso 1 1 calc R
F35 F -0.4496(2) -0.20494(15) 0.42259(16) 0.1224(7) Uani 1 1 d .
C36 C -0.7379(2) -0.4942(2) 0.36588(18) 0.0733(6) Uani 1 1 d .
H36 H -0.705935 -0.422050 0.360538 0.088 Uiso 1 1 calc R
F37 F -0.1044(2) -0.3569(2) 0.35188(19) 0.1413(9) Uani 1 1 d .
C38 C -0.4388(2) -0.5910(2) 0.37045(17) 0.0673(6) Uani 1 1 d .
H38 H -0.447296 -0.612325 0.434496 0.081 Uiso 1 1 calc R
C39 C 0.3546(2) -0.1524(3) 0.2409(3) 0.0956(10) Uani 1 1 d .
H39 H 0.401589 -0.191790 0.268928 0.115 Uiso 1 1 calc R
C40 C 0.3067(3) -0.0759(3) 0.3003(2) 0.0951(9) Uani 1 1 d .
H40 H 0.322565 -0.062682 0.368203 0.114 Uiso 1 1 calc R
C41 C -0.3177(2) -0.5032(2) 0.37415(19) 0.0778(7) Uani 1 1 d .
H41A H -0.265103 -0.496401 0.433055 0.093 Uiso 1 1 calc R
H41B H -0.272344 -0.519338 0.316888 0.093 Uiso 1 1 calc R
C42 C 0.3340(2) -0.1709(2) 0.1427(3) 0.0845(8) Uani 1 1 d .
H42 H 0.367979 -0.221863 0.103113 0.101 Uiso 1 1 calc R
F43 F -0.3051(4) -0.0081(2) 0.43226(19) 0.1798(13) Uani 1 1 d .
C44 C -0.1568(4) -0.2736(3) 0.3724(2) 0.1052(12) Uani 1 1 d .
C45 C -0.2532(6) -0.0952(3) 0.4133(3) 0.1287(16) Uani 1 1 d .
C46 C -0.9154(2) -0.6378(2) 0.38302(17) 0.0765(7) Uani 1 1 d .
C47 C -0.8630(3) -0.5314(2) 0.37525(18) 0.0808(7) Uani 1 1 d .
H47 H -0.913773 -0.482976 0.376354 0.097 Uiso 1 1 calc R
C48 C -0.4313(3) -0.8761(3) 0.2458(4) 0.1150(12) Uani 1 1 d .
H48 H -0.420013 -0.939583 0.263838 0.138 Uiso 1 1 calc R
C49 C -0.2849(3) -0.2919(3) 0.38451(18) 0.0859(8) Uani 1 1 d .
C50 C -0.3280(4) -0.1985(3) 0.4056(2) 0.1025(11) Uani 1 1 d .
F51 F -0.0585(3) 0.0195(2) 0.40651(18) 0.1956(16) Uani 1 1 d .
C52 C -0.1284(6) -0.0816(4) 0.3999(3) 0.140(2) Uani 1 1 d .
C53 C -0.0825(4) -0.1708(5) 0.3817(3) 0.1335(18) Uani 1 1 d .
C54 C -1.0526(3) -0.6773(3) 0.3928(3) 0.1090(11) Uani 1 1 d .
H54A H -1.087420 -0.737787 0.339961 0.164 Uiso 1 1 calc GR
H54B H -1.092536 -0.618951 0.390294 0.164 Uiso 1 1 calc GR
H54C H -1.064871 -0.700166 0.454474 0.164 Uiso 1 1 calc GR
F55 F 0.0371(2) -0.1569(3) 0.3698(2) 0.1922(15) Uani 1 1 d .
C56 C -0.4484(3) -0.8734(3) 0.1513(4) 0.1126(13) Uani 1 1 d .
H56 H -0.448504 -0.934966 0.103647 0.135 Uiso 1 1 calc R
C57 C -0.4303(3) -0.7863(3) 0.3166(3) 0.0937(9) Uani 1 1 d .
H57 H -0.418910 -0.789639 0.382404 0.112 Uiso 1 1 calc R
C58 C -0.4659(3) -0.7803(3) 0.1236(2) 0.0988(10) Uani 1 1 d .
H58 H -0.479740 -0.779523 0.057386 0.119 Uiso 1 1 calc R

loop_
_atom_site_aniso_label
_atom_site_aniso_U_11
_atom_site_aniso_U_22
_atom_site_aniso_U_33
_atom_site_aniso_U_23
_atom_site_aniso_U_13
_atom_site_aniso_U_12
F1 0.0527(7) 0.0512(7) 0.1098(10) 0.0226(6) 0.0041(6) 0.0073(5)
F2 0.0523(7) 0.0486(7) 0.1245(11) 0.0257(7) 0.0016(7) 0.0121(5)
N3 0.0508(8) 0.0332(7) 0.0632(9) 0.0113(6) 0.0010(7) 0.0125(6)
N4 0.0450(8) 0.0335(7) 0.0705(10) 0.0144(7) 0.0030(7) 0.0118(6)
F5 0.0774(10) 0.0498(8) 0.1770(17) 0.0429(9) 0.0073(10) -0.0033(7)
C6 0.0463(9) 0.0357(8) 0.0526(9) 0.0138(7) -0.0016(7) 0.0090(7)
F7 0.0745(9) 0.0609(8) 0.1695(16) 0.0373(9) 0.0037(9) 0.0329(7)
C8 0.0548(10) 0.0347(9) 0.0537(10) 0.0086(7) -0.0044(8) 0.0085(8)
C9 0.0402(9) 0.0408(9) 0.0673(11) 0.0158(8) 0.0009(8) 0.0084(7)
C10 0.0557(11) 0.0390(9) 0.0715(12) 0.0150(9) -0.0033(9) 0.0098(8)
C11 0.0504(10) 0.0407(9) 0.0713(12) 0.0155(8) 0.0072(9) 0.0134(8)
C12 0.0451(9) 0.0381(9) 0.0540(10) 0.0094(7) 0.0000(7) 0.0102(7)
C13 0.0541(11) 0.0419(10) 0.0688(12) 0.0132(9) -0.0036(9) 0.0081(8)
C14 0.0481(9) 0.0340(8) 0.0523(9) 0.0081(7) -0.0031(7) 0.0089(7)
C15 0.0573(11) 0.0363(9) 0.0693(12) 0.0172(8) -0.0033(9) 0.0098(8)
C16 0.0481(10) 0.0496(11) 0.0776(13) 0.0192(9) 0.0092(9) 0.0125(8)
C17 0.0461(10) 0.0398(9) 0.0721(12) 0.0172(8) -0.0020(8) 0.0129(7)
F18 0.1021(12) 0.0411(7) 0.1906(18) 0.0422(9) -0.0005(11) 0.0196(7)
C19 0.0472(10) 0.0386(9) 0.0623(11) 0.0142(8) 0.0007(8) 0.0077(7)
C20 0.0509(10) 0.0441(10) 0.0632(11) 0.0195(8) 0.0005(8) 0.0037(8)
C21 0.0676(13) 0.0392(10) 0.0906(16) 0.0197(10) -0.0035(11) 0.0009(9)
N22 0.0806(14) 0.0643(12) 0.0678(11) 0.0084(9) 0.0020(9) 0.0082(10)
C23 0.0794(15) 0.0364(10) 0.1057(18) 0.0238(11) -0.0057(13) 0.0131(10)
C24 0.0619(12) 0.0667(13) 0.0601(12) 0.0039(10) 0.0046(9) 0.0172(10)
C25 0.0538(11) 0.0464(10) 0.0900(15) 0.0120(10) 0.0046(10) 0.0152(9)
C26 0.0613(13) 0.0554(13) 0.1002(17) 0.0287(12) 0.0044(12) 0.0000(10)
N27 0.0624(11) 0.0584(11) 0.0863(13) 0.0037(9) 0.0055(9) 0.0118(9)
C28 0.0658(13) 0.0459(11) 0.0931(16) 0.0185(10) -0.0042(11) 0.0202(10)
C29 0.0603(13) 0.0850(16) 0.0716(14) 0.0246(12) -0.0011(10) 0.0243(11)
C30 0.0507(11) 0.0647(13) 0.0751(13) 0.0138(10) 0.0065(10) 0.0154(9)
C31 0.0726(15) 0.0790(16) 0.0523(11) 0.0103(11) -0.0023(10) -0.0031(12)
C32 0.0644(13) 0.0766(15) 0.0596(12) 0.0020(11) 0.0047(10) 0.0092(11)
C33 0.0608(12) 0.0653(13) 0.0538(11) -0.0016(9) -0.0008(9) 0.0158(10)
C34 0.0677(14) 0.0820(16) 0.0737(14) 0.0051(12) -0.0031(11) 0.0257(12)
F35 0.155(2) 0.0777(11) 0.1292(16) 0.0227(10) -0.0169(14) 0.0203(12)
C36 0.0763(15) 0.0691(14) 0.0721(14) 0.0005(11) -0.0048(11) 0.0251(12)
F37 0.0874(13) 0.162(2) 0.1448(19) 0.0126(16) 0.0246(12) -0.0175(14)
C38 0.0626(13) 0.0754(15) 0.0628(12) 0.0123(11) 0.0033(10) 0.0162(11)
C39 0.0618(15) 0.101(2) 0.151(3) 0.072(2) 0.0121(16) 0.0363(14)
C40 0.0742(17) 0.136(3) 0.0911(19) 0.0570(19) -0.0036(14) 0.0306(17)
C41 0.0631(14) 0.0877(18) 0.0722(14) 0.0019(13) 0.0001(11) 0.0092(12)
C42 0.0619(14) 0.0606(14) 0.142(3) 0.0326(16) 0.0142(15) 0.0265(11)
F43 0.285(4) 0.0834(15) 0.143(2) 0.0345(14) -0.047(2) -0.0130(19)
C44 0.099(2) 0.121(3) 0.0680(16) 0.0238(17) -0.0036(15) -0.033(2)
C45 0.206(5) 0.076(2) 0.080(2) 0.0278(17) -0.029(2) -0.021(3)
C46 0.0623(14) 0.098(2) 0.0613(13) -0.0037(12) 0.0010(10) 0.0201(13)
C47 0.0733(15) 0.095(2) 0.0723(15) -0.0068(13) -0.0059(12) 0.0367(14)
C48 0.113(3) 0.074(2) 0.169(4) 0.025(2) 0.057(3) 0.0374(18)
C49 0.105(2) 0.0826(19) 0.0531(13) 0.0175(12) -0.0070(12) -0.0126(16)
C50 0.123(3) 0.092(2) 0.0721(17) 0.0286(16) -0.0162(17) -0.020(2)
F51 0.264(3) 0.137(2) 0.1137(16) 0.0462(14) -0.0367(18) -0.106(2)
C52 0.188(5) 0.114(3) 0.0707(19) 0.034(2) -0.025(2) -0.069(4)
C53 0.132(3) 0.149(4) 0.077(2) 0.032(2) -0.0073(19) -0.060(3)
C54 0.0632(16) 0.149(3) 0.103(2) 0.000(2) 0.0084(15) 0.0219(18)
F55 0.129(2) 0.237(3) 0.147(2) 0.043(2) 0.0123(15) -0.087(2)
C56 0.0769(19) 0.078(2) 0.163(4) -0.023(2) 0.025(2) 0.0153(15)
C57 0.0920(19) 0.0867(19) 0.120(2) 0.0404(17) 0.0308(17) 0.0369(16)
C58 0.0730(17) 0.124(3) 0.0857(18) -0.0129(18) -0.0010(14) 0.0249(17)

loop_
_atom_type_symbol
_atom_type_description
_atom_type_scat_dispersion_real
_atom_type_scat_dispersion_imag
_atom_type_scat_source
C C 0.0181 0.0091 'International Tables Vol C Tables 4.2.6.8 and 6.1.1.4'
H H 0.0000 0.0000 'International Tables Vol C Tables 4.2.6.8 and 6.1.1.4'
F F 0.0727 0.0534 'International Tables Vol C Tables 4.2.6.8 and 6.1.1.4'
N N 0.0311 0.0180 'International Tables Vol C Tables 4.2.6.8 and 6.1.1.4'

loop_
_geom_angle_atom_site_label_1
_geom_angle_atom_site_label_2
_geom_angle_atom_site_label_3
_geom_angle
C14 N3 N4 109.13(14)
N3 N4 C6 115.85(14)
N3 N4 C12 111.01(13)
C6 N4 C12 122.97(14)
C11 C6 N4 121.11(15)
C11 C6 C17 118.40(16)
C17 C6 N4 120.49(16)
C10 C8 C13 115.16(16)
C10 C8 C14 123.36(17)
C13 C8 C14 121.46(17)
C25 C9 C12 119.37(18)
C29 C9 C12 121.95(18)
C29 C9 C25 118.67(19)
F2 C10 C8 121.22(16)
F2 C10 C28 116.50(18)
C28 C10 C8 122.29(19)
C16 C11 C6 120.41(17)
N4 C12 C9 114.12(14)
N4 C12 C19 101.31(13)
C9 C12 C19 114.28(15)
F1 C13 C8 120.37(17)
F1 C13 C21 116.62(18)
C21 C13 C8 123.0(2)
N3 C14 C8 119.97(16)
N3 C14 C19 113.43(14)
C8 C14 C19 126.55(16)
C20 C15 C17 122.46(17)
C11 C16 C20 122.02(18)
C15 C17 C6 119.83(17)
C14 C19 C12 101.43(14)
C15 C20 C16 116.86(17)
C15 C20 C26 121.43(18)
C16 C20 C26 121.70(19)
F5 C21 C13 119.6(2)
F5 C21 C23 120.52(19)
C23 C21 C13 119.8(2)
C31 N22 N27 108.9(2)
F18 C23 C21 120.4(2)
F18 C23 C28 120.3(2)
C21 C23 C28 119.30(18)
C32 C24 C33 120.3(2)
C42 C25 C9 121.0(2)
N22 N27 C33 118.66(19)
N22 N27 C38 112.50(19)
C33 N27 C38 124.8(2)
F7 C28 C10 119.6(2)
F7 C28 C23 119.98(18)
C23 C28 C10 120.4(2)
C9 C29 C40 119.8(2)
C34 C30 C38 121.0(2)
C34 C30 C57 118.5(2)
C57 C30 C38 120.4(2)
N22 C31 C41 113.8(2)
N22 C31 C49 120.4(3)
C49 C31 C41 125.7(2)
C46 C32 C24 122.0(2)
C24 C33 N27 120.8(2)
C24 C33 C36 118.1(2)
C36 C33 N27 121.1(2)
C30 C34 C58 119.4(3)
C47 C36 C33 120.0(3)
N27 C38 C30 113.90(19)
N27 C38 C41 101.39(19)
C30 C38 C41 112.86(19)
C42 C39 C40 120.6(2)
C39 C40 C29 119.8(3)
C31 C41 C38 102.5(2)
C39 C42 C25 120.1(3)
F37 C44 C49 120.3(3)
F37 C44 C53 117.7(4)
C53 C44 C49 122.0(5)
F43 C45 C50 118.7(5)
F43 C45 C52 121.2(4)
C50 C45 C52 120.0(5)
C32 C46 C47 117.1(2)
C32 C46 C54 121.1(3)
C47 C46 C54 121.8(3)
C46 C47 C36 122.4(2)
C56 C48 C57 120.5(3)
C44 C49 C31 121.3(3)
C50 C49 C31 124.1(3)
C50 C49 C44 114.6(3)
F35 C50 C45 116.5(4)
F35 C50 C49 120.3(3)
C45 C50 C49 123.2(4)
F51 C52 C45 118.6(6)
F51 C52 C53 122.9(6)
C53 C52 C45 118.4(4)
C52 C53 C44 121.7(5)
F55 C53 C44 120.3(6)
F55 C53 C52 117.9(5)
C48 C56 C58 120.4(3)
C48 C57 C30 121.1(3)
C56 C58 C34 120.0(3)

loop_
_geom_bond_atom_site_label_1
_geom_bond_atom_site_label_2
_geom_bond_distance
F1 C13 1.337(2)
F2 C10 1.332(2)
N3 N4 1.3791(19)
N3 C14 1.282(2)
N4 C6 1.410(2)
N4 C12 1.479(2)
F5 C21 1.334(3)
C6 C11 1.388(2)
C6 C17 1.393(2)
F7 C28 1.345(3)
C8 C10 1.390(3)
C8 C13 1.394(3)
C8 C14 1.470(2)
C9 C12 1.502(2)
C9 C25 1.391(3)
C9 C29 1.369(3)
C10 C28 1.376(3)
C11 C16 1.378(3)
C12 C19 1.537(2)
C13 C21 1.373(3)
C14 C19 1.501(2)
C15 C17 1.385(3)
C15 C20 1.377(3)
C16 C20 1.389(3)
F18 C23 1.340(2)
C20 C26 1.511(3)
C21 C23 1.367(3)
N22 N27 1.363(3)
N22 C31 1.291(3)
C23 C28 1.370(3)
C24 C32 1.387(3)
C24 C33 1.393(3)
C25 C42 1.372(3)
N27 C33 1.400(3)
N27 C38 1.480(3)
C29 C40 1.401(3)
C30 C34 1.373(3)
C30 C38 1.498(3)
C30 C57 1.384(3)
C31 C41 1.487(4)
C31 C49 1.463(4)
C32 C46 1.379(4)
C33 C36 1.395(3)
C34 C58 1.389(4)
F35 C50 1.367(4)
C36 C47 1.381(4)
F37 C44 1.321(5)
C38 C41 1.536(3)
C39 C40 1.375(5)
C39 C42 1.343(4)
F43 C45 1.360(6)
C44 C49 1.410(5)
C44 C53 1.365(5)
C45 C50 1.375(5)
C45 C52 1.382(7)
C46 C47 1.381(4)
C46 C54 1.512(4)
C48 C56 1.329(5)
C48 C57 1.363(5)
C49 C50 1.377(5)
F51 C52 1.334(4)
C52 C53 1.343(7)
C53 F55 1.321(5)
C56 C58 1.376(5)
